data_7158466
loop_
_publ_author_name
'Peng, Xiaogang'
'Zhou, Shuang'
'Liu, Junjun'
'Gao, Ying'
'Chang, Jinling'
'Ruan, Hanli'

_publ_section_title
;
 (+-)-Usphenethylones A-C, three pairs of heterodimeric polyketide
 enantiomers from <i>Aspergillus ustus</i> 3.3904.
;
_journal_issue 3
_journal_name_full 'Organic &amp; biomolecular chemistry'
_journal_page_first 694
_journal_page_last 700
_journal_paper_doi 10.1039/d1ob02006d
_journal_volume 20
_journal_year 2022
_chemical_formula_moiety 'C21 H22 O8'
_chemical_formula_sum 'C21 H22 O8'
_chemical_formula_weight 402.38
_space_group_crystal_system triclinic
_space_group_IT_number 2
_space_group_name_Hall '-P 1'
_space_group_name_H-M_alt 'P -1'
_atom_sites_solution_hydrogens geom
_atom_sites_solution_primary dual
_audit_creation_date 2021-01-08
_audit_creation_method
;
Olex2 1.2
(compiled 2018.05.29 svn.r3508 for OlexSys, GUI svn.r5506)
;
_audit_update_record
;
2021-11-29 deposited with the CCDC.	2021-12-22 downloaded from the CCDC.
;
_cell_angle_alpha 85.4988(12)
_cell_angle_beta 85.9500(14)
_cell_angle_gamma 88.2776(15)
_cell_formula_units_Z 4
_cell_length_a 4.53147(10)
_cell_length_b 14.6487(2)
_cell_length_c 28.5217(4)
_cell_measurement_reflns_used 17086
_cell_measurement_temperature 99.99(10)
_cell_measurement_theta_max 73.5280
_cell_measurement_theta_min 3.0090
_cell_volume 1882.15(6)
_computing_cell_refinement 'CrysAlisPro 1.171.39.28b (Rigaku OD, 2015)'
_computing_data_collection 'CrysAlisPro 1.171.39.28b (Rigaku OD, 2015)'
_computing_data_reduction 'CrysAlisPro 1.171.39.28b (Rigaku OD, 2015)'
_computing_molecular_graphics 'Olex2 (Dolomanov et al., 2009)'
_computing_publication_material 'Olex2 (Dolomanov et al., 2009)'
_computing_structure_refinement 'XL (Sheldrick, 2008)'
_computing_structure_solution 'XM (Sheldrick, 2008)'
_diffrn_ambient_environment N~2~
_diffrn_ambient_temperature 99.99(10)
_diffrn_detector 'CCD plate'
_diffrn_measured_fraction_theta_full 0.992
_diffrn_measured_fraction_theta_max 0.966
_diffrn_measurement_details
;
List of Runs (angles in degrees, time in seconds):

  # Type    Start    End  Width  t~exp~   \w     \q     \k     \f   Frames
#--------------------------------------------------------------------------
  1  \w    -14.00  38.00   0.50    0.50    --   12.00  71.00 -70.39  104
  2  \w    -43.00  54.00   0.50    0.50    --   32.00 -55.00-174.28  194
  3  \w     14.00  46.00   0.50    0.50    --   40.00  72.00  13.53   64
  4  \w    100.00 127.00   0.50    0.50    --   40.00  72.00  13.53   54
  5  \w     25.00  78.00   0.50    1.00    --   48.00  72.00 -77.24  106
  6  \w    112.00 137.00   0.50    1.00    --   48.00  72.00 -77.24   50
  7  \w     29.00  55.00   0.50    1.00    --   56.00  73.00  52.88   52
  8  \w     94.00 121.00   0.50    1.00    --   56.00  72.00  88.61   54
  9  \w     29.00  55.00   0.50    1.00    --   56.00  72.00  88.61   52
 10  \w     29.00 104.00   0.50    1.00    --   56.00  73.00-140.54  150
 11  \w    106.00 145.00   0.50    1.00    --   56.00  73.00-140.54   78
 12  \w     32.00  61.00   0.50    1.00    --   60.00  74.00 164.91   58
 13  \w     32.00  57.00   0.50    1.00    --   60.00  74.00 143.19   50
 14  \w     32.00  59.00   0.50    1.00    --   60.00  75.00 105.93   54
 15  \w     36.00  75.00   0.50    1.00    --   64.00  74.00  73.59   78
 16  \w     37.00  72.00   0.50    1.00    --   64.00  75.00   4.37   70
 17  \w     46.00  72.00   0.50    1.00    --   72.00  73.00-178.42   52
 18  \w     44.00  87.00   0.50    1.00    --   72.00  74.00 131.32   86
 19  \w     44.00  70.00   0.50    1.00    --   72.00  75.00 -59.34   52
 20  \w     44.00  70.00   0.50    1.00    --   72.00  74.00  92.34   52
 21  \w     49.00  75.00   0.50    1.00    --   76.00  71.00 158.10   52
 22  \w     48.00  82.00   0.50    1.00    --   76.00  75.00 -36.68   68
 23  \w     57.00 100.00   0.50    1.00    --   84.00  73.00  95.84   86
 24  \w    136.00 171.00   0.50    1.00    --   84.00  73.00  95.84   70
 25  \w     69.00 117.00   0.50    1.00    --   94.60  69.00 -60.57   96
 26  \w     45.00 125.00   0.50    1.00    --   94.60 -82.00 -60.00  160
 27  \w    140.00 181.00   0.50    1.00    --   94.60  45.00 -90.00   82
 28  \w     69.00 174.00   0.50    1.00    --   94.60  68.00 -19.24  210
 29  \w     75.00 122.00   0.50    1.00    --   94.60  45.00 -90.00   94
 30  \w    147.00 173.00   0.50    1.00    --   94.60  62.00  10.40   52
 31  \w    124.00 179.00   0.50    1.00    --   94.60  74.00 155.96  110
 32  \w     66.00 121.00   0.50    1.00    --   94.60  75.00 170.69  110
 33  \w     75.00 117.00   0.50    1.00    --   94.60  62.00  10.40   84
 34  \w    148.00 175.00   0.50    1.00    --   94.60  45.00 120.00   54
 35  \w     66.00 100.00   0.50    1.00    --   94.60  74.00 155.96   68
 36  \w     45.00 119.00   0.50    1.00    --   94.60 -77.00   0.00  148
 37  \w    140.00 178.00   0.50    1.00    --   94.60  61.00  46.85   76
 38  \w    142.00 184.00   0.50    1.00    --   94.60  61.00  60.00   84
 39  \w     72.00  98.00   0.50    1.00    --   94.60  61.00  60.00   52
 40  \w     71.00 126.00   0.50    1.00    --   94.60  61.00-150.00  110
 41  \w     71.00 135.00   0.50    1.00    --   94.60  61.00  46.85  128
 42  \w    147.00 182.00   0.50    1.00    --   94.60  57.00 131.82   70
 43  \w     78.00 142.00   0.50    1.00    --   94.60  57.00 131.82  128
 44  \w     78.00 126.00   0.50    1.00    --   94.60 -82.00 150.00   96
 45  \w     71.00 182.00   0.50    1.00    --   94.60  61.00  30.00  222
 46  \w     83.00 143.00   0.50    1.00    --   94.60  45.00 120.00  120
 47  \w     71.00 168.00   0.50    1.00    --   94.60  61.00 -30.00  194
 48  \w      5.00  57.00   0.50    1.00    --   94.60 -82.00 150.00  104
 49  \w     67.00 148.00   0.50    1.00    --   94.60  73.00 -91.28  162
 50  \w    140.00 179.00   0.50    1.00    --   94.60  75.00 170.69   78
 51  \w     76.00 109.00   0.50    1.00    --   94.60 -82.00-150.00   66
 52  \w     71.00 159.00   0.50    1.00    --   94.60  60.00-128.18  176
 53  \w      9.00 125.00   0.50    1.00    --   94.60 -82.00  90.00  232
 54  \w     35.00 114.00   0.50    1.00    --   94.60 -61.00  90.00  158
;
_diffrn_measurement_device 'four-circle diffractometer'
_diffrn_measurement_device_type 'XtaLAB AFC12 (RINC): Kappa single'
_diffrn_measurement_method '\w scans'
_diffrn_orient_matrix_type 'CrysAlisPro convention (1999,Acta A55,543-557)'
_diffrn_orient_matrix_UB_11 -0.0092741000
_diffrn_orient_matrix_UB_12 -0.1027649000
_diffrn_orient_matrix_UB_13 -0.0077092000
_diffrn_orient_matrix_UB_21 0.0613672000
_diffrn_orient_matrix_UB_22 -0.0239488000
_diffrn_orient_matrix_UB_23 0.0520300000
_diffrn_orient_matrix_UB_31 -0.3352272000
_diffrn_orient_matrix_UB_32 0.0011044000
_diffrn_orient_matrix_UB_33 0.0135218000
_diffrn_radiation_monochromator graphite
_diffrn_radiation_probe x-ray
_diffrn_radiation_type CuK\a
_diffrn_radiation_wavelength 1.54184
_diffrn_reflns_av_R_equivalents 0.0630
_diffrn_reflns_av_unetI/netI 0.0389
_diffrn_reflns_Laue_measured_fraction_full 0.992
_diffrn_reflns_Laue_measured_fraction_max 0.966
_diffrn_reflns_limit_h_max 5
_diffrn_reflns_limit_h_min -5
_diffrn_reflns_limit_k_max 18
_diffrn_reflns_limit_k_min -18
_diffrn_reflns_limit_l_max 35
_diffrn_reflns_limit_l_min -35
_diffrn_reflns_number 39721
_diffrn_reflns_point_group_measured_fraction_full 0.992
_diffrn_reflns_point_group_measured_fraction_max 0.966
_diffrn_reflns_theta_full 67.684
_diffrn_reflns_theta_max 74.327
_diffrn_reflns_theta_min 3.027
_diffrn_source 'fine-focus sealed X-ray tube'
_diffrn_source_type 'Enhance (Cu) X-ray Source'
_exptl_absorpt_coefficient_mu 0.921
_exptl_absorpt_correction_T_max 1.00000
_exptl_absorpt_correction_T_min 0.24065
_exptl_absorpt_correction_type multi-scan
_exptl_absorpt_process_details
;
CrysAlisPro 1.171.39.28b (Rigaku Oxford Diffraction, 2015)
Empirical absorption correction using spherical harmonics,
 implemented in SCALE3 ABSPACK scaling algorithm.
;
_exptl_crystal_density_diffrn 1.420
_exptl_crystal_description needle
_exptl_crystal_F_000 848
_exptl_crystal_size_max 0.4
_exptl_crystal_size_mid 0.1
_exptl_crystal_size_min 0.03
_refine_diff_density_max 0.547
_refine_diff_density_min -0.402
_refine_diff_density_rms 0.061
_refine_ls_extinction_method none
_refine_ls_goodness_of_fit_ref 1.065
_refine_ls_hydrogen_treatment constr
_refine_ls_matrix_type full
_refine_ls_number_parameters 533
_refine_ls_number_reflns 7433
_refine_ls_number_restraints 0
_refine_ls_restrained_S_all 1.065
_refine_ls_R_factor_all 0.0634
_refine_ls_R_factor_gt 0.0564
_refine_ls_shift/su_max 0.001
_refine_ls_shift/su_mean 0.000
_refine_ls_structure_factor_coef Fsqd
_refine_ls_weighting_details 'w=1/[\s^2^(Fo^2^)+(0.0800P)^2^+1.3664P] where P=(Fo^2^+2Fc^2^)/3'
_refine_ls_weighting_scheme calc
_refine_ls_wR_factor_gt 0.1549
_refine_ls_wR_factor_ref 0.1604
_reflns_Friedel_coverage 0.000
_reflns_number_gt 6500
_reflns_number_total 7433
_reflns_threshold_expression 'I > 2\s(I)'
_cod_data_source_file d1ob02006d2.cif
_cod_data_source_block 20201229_za-39
_cod_depositor_comments 'Adding full bibliography for 7158459--7158466.cif.'
_cod_original_cell_volume 1882.16(6)
_cod_database_code 7158466
_shelx_shelxl_version_number 2014/7
_shelx_space_group_comment
;
The symmetry employed for this shelxl refinement is uniquely defined
by the following loop, which should always be used as a source of
symmetry information in preference to the above space-group names.
They are only intended as comments.
;
_shelx_estimated_absorpt_t_max 0.973
_shelx_estimated_absorpt_t_min 0.710
_reflns_odcompleteness_completeness 99.29
_reflns_odcompleteness_iscentric 1
_reflns_odcompleteness_theta 66.97
_olex2_refinement_description
;
1. Fixed Uiso
 At 1.2 times of:
  All C(H) groups, All C(H,H) groups
 At 1.5 times of:
  All C(H,H,H) groups, All O(H) groups
2.a Ternary CH refined with riding coordinates:
 C8(H8), C9(H9), C10(H10), C8A(H8A), C9A(H9A), C10A(H10A)
2.b Secondary CH2 refined with riding coordinates:
 C11(H11A,H11B), C18(H18A,H18B), C11A(H11C,H11D), C18A(H18C,H18D)
2.c Aromatic/amide H refined with riding coordinates:
 C5(H5), C7(H7), C5A(H5A), C7A(H7A)
2.d Idealised Me refined as rotating group:
 C1'(H1'A,H1'B,H1'C), C2"(H2"A,H2"B,H2"C), C17(H17A,H17B,H17C), C19(H19A,H19B,
 H19C), C1B(H1BA,H1BB,H1BC), C1C(H1CA,H1CB,H1CC), C17A(H17D,H17E,H17F),
 C19A(H19D,H19E,H19F)
2.e Idealised tetrahedral OH refined as rotating group:
 O2(H2), O2A(H2A)
;
_olex2_submission_special_instructions 'No special instructions were received'
_oxdiff_exptl_absorpt_empirical_details
;
Empirical correction (ABSPACK) includes:
- Absorption correction using spherical harmonics
- Frame scaling
;
_oxdiff_exptl_absorpt_empirical_full_max 2.857
_oxdiff_exptl_absorpt_empirical_full_min 0.343

loop_
_space_group_symop_operation_xyz
'x, y, z'
'-x, -y, -z'

loop_
_atom_site_label
_atom_site_type_symbol
_atom_site_fract_x
_atom_site_fract_y
_atom_site_fract_z
_atom_site_U_iso_or_equiv
_atom_site_adp_type
_atom_site_occupancy
_atom_site_site_symmetry_order
_atom_site_calc_flag
_atom_site_refinement_flags_posn
_atom_site_refinement_flags_adp
_atom_site_refinement_flags_occupancy
_atom_site_disorder_assembly
_atom_site_disorder_group
O1 O 0.9872(5) -0.41189(11) 0.33494(6) 0.0489(5) Uani 1 1 d . . . . .
O2 O 1.1256(4) -0.24771(10) 0.30046(5) 0.0360(4) Uani 1 1 d . . . . .
H2 H 1.1457 -0.3035 0.3046 0.054 Uiso 1 1 calc GR . . . .
O3 O 0.9527(4) -0.05575(10) 0.26096(5) 0.0344(4) Uani 1 1 d . . . . .
O4 O 0.4448(3) -0.30485(9) 0.43304(5) 0.0306(3) Uani 1 1 d . . . . .
O5 O 1.1100(3) 0.02979(9) 0.31988(5) 0.0248(3) Uani 1 1 d . . . . .
O6 O 0.8410(3) 0.15896(9) 0.33701(5) 0.0260(3) Uani 1 1 d . . . . .
O7 O 1.2681(4) 0.12458(10) 0.48431(5) 0.0330(3) Uani 1 1 d . . . . .
O8 O 1.2792(3) 0.25736(9) 0.44128(5) 0.0282(3) Uani 1 1 d . . . . .
C1 C 0.7821(5) -0.27810(13) 0.36741(7) 0.0272(4) Uani 1 1 d . . . . .
C1' C 0.2431(5) -0.27070(14) 0.46899(7) 0.0313(5) Uani 1 1 d . . . . .
H1'A H 0.1006 -0.2296 0.4547 0.047 Uiso 1 1 calc GR . . . .
H1'B H 0.3509 -0.2387 0.4901 0.047 Uiso 1 1 calc GR . . . .
H1'C H 0.1429 -0.3210 0.4862 0.047 Uiso 1 1 calc GR . . . .
C2 C 0.9425(5) -0.21687(13) 0.33522(7) 0.0267(4) Uani 1 1 d . . . . .
C2" C 1.1331(7) -0.01426(19) 0.22208(8) 0.0522(7) Uani 1 1 d . . . . .
H2"A H 1.0262 -0.0110 0.1941 0.078 Uiso 1 1 calc GR . . . .
H2"B H 1.3114 -0.0504 0.2173 0.078 Uiso 1 1 calc GR . . . .
H2"C H 1.1825 0.0464 0.2289 0.078 Uiso 1 1 calc GR . . . .
C3 C 0.9176(4) -0.12224(13) 0.33875(7) 0.0243(4) Uani 1 1 d . . . . .
C4 C 0.7351(4) -0.08914(12) 0.37538(7) 0.0226(4) Uani 1 1 d . . . . .
C5 C 0.5732(4) -0.14842(13) 0.40774(7) 0.0237(4) Uani 1 1 d . . . . .
H5 H 0.4524 -0.1251 0.4320 0.028 Uiso 1 1 calc R . . . .
C6 C 0.5942(4) -0.24188(13) 0.40344(7) 0.0249(4) Uani 1 1 d . . . . .
C7 C 0.8190(6) -0.37576(15) 0.36412(8) 0.0388(5) Uani 1 1 d . . . . .
H7 H 0.7073 -0.4140 0.3856 0.047 Uiso 1 1 calc R . . . .
C8 C 1.0919(5) -0.05958(13) 0.30319(7) 0.0262(4) Uani 1 1 d . . . . .
H8 H 1.2924 -0.0855 0.2980 0.031 Uiso 1 1 calc R . . . .
C9 C 0.7256(4) 0.01278(12) 0.38182(7) 0.0227(4) Uani 1 1 d . . . . .
H9 H 0.5210 0.0316 0.3906 0.027 Uiso 1 1 calc R . . . .
C10 C 0.8224(4) 0.06250(12) 0.33510(7) 0.0241(4) Uani 1 1 d . . . . .
H10 H 0.6831 0.0501 0.3117 0.029 Uiso 1 1 calc R . . . .
C11 C 0.9215(4) 0.03556(12) 0.42084(7) 0.0239(4) Uani 1 1 d . . . . .
H11A H 0.8107 0.0270 0.4512 0.029 Uiso 1 1 calc R . . . .
H11B H 1.0919 -0.0061 0.4212 0.029 Uiso 1 1 calc R . . . .
C12 C 1.0248(4) 0.13253(12) 0.41352(7) 0.0232(4) Uani 1 1 d . . . . .
C13 C 1.1911(5) 0.16660(13) 0.44877(7) 0.0259(4) Uani 1 1 d . . . . .
C14 C 1.2108(5) 0.31358(13) 0.40244(7) 0.0263(4) Uani 1 1 d . . . . .
C15 C 1.0601(4) 0.28290(12) 0.36801(7) 0.0253(4) Uani 1 1 d . . . . .
C16 C 0.9760(4) 0.18801(13) 0.37403(7) 0.0234(4) Uani 1 1 d . . . . .
C17 C 0.9749(5) 0.34036(14) 0.32465(8) 0.0324(5) Uani 1 1 d . . . . .
H17A H 1.0307 0.4025 0.3268 0.049 Uiso 1 1 calc GR . . . .
H17B H 0.7649 0.3384 0.3224 0.049 Uiso 1 1 calc GR . . . .
H17C H 1.0749 0.3168 0.2972 0.049 Uiso 1 1 calc GR . . . .
C18 C 1.3349(5) 0.40665(13) 0.40509(8) 0.0305(5) Uani 1 1 d . . . . .
H18A H 1.2854 0.4452 0.3774 0.037 Uiso 1 1 calc R . . . .
H18B H 1.5489 0.4009 0.4046 0.037 Uiso 1 1 calc R . . . .
C19 C 1.2199(6) 0.45352(15) 0.44923(8) 0.0372(5) Uani 1 1 d . . . . .
H19A H 1.3044 0.5129 0.4486 0.056 Uiso 1 1 calc GR . . . .
H19B H 1.2751 0.4170 0.4768 0.056 Uiso 1 1 calc GR . . . .
H19C H 1.0083 0.4599 0.4499 0.056 Uiso 1 1 calc GR . . . .
O1A O 0.4343(5) -0.03054(13) 0.06652(8) 0.0564(5) Uani 1 1 d . . . . .
O2A O 0.5347(4) 0.07677(10) 0.13032(6) 0.0364(4) Uani 1 1 d . . . . .
H2A H 0.5480 0.0300 0.1162 0.055 Uiso 1 1 calc GR . . . .
O3A O 0.3480(3) 0.20704(10) 0.20646(5) 0.0313(3) Uani 1 1 d . . . . .
O4A O -0.0899(4) 0.16033(11) 0.00678(6) 0.0378(4) Uani 1 1 d . . . . .
O5A O 0.5264(3) 0.34282(10) 0.16864(5) 0.0308(3) Uani 1 1 d . . . . .
O6A O 0.2775(4) 0.47655(10) 0.18122(5) 0.0368(4) Uani 1 1 d . . . . .
O7A O 0.7350(4) 0.59376(12) 0.03568(6) 0.0463(4) Uani 1 1 d . . . . .
O8A O 0.7758(4) 0.66361(11) 0.10096(6) 0.0437(4) Uani 1 1 d . . . . .
C1A C 0.2223(5) 0.11799(15) 0.06730(8) 0.0328(5) Uani 1 1 d . . . . .
C1B C -0.2680(5) 0.22796(16) -0.01837(8) 0.0382(5) Uani 1 1 d . . . . .
H1BA H -0.3598 0.2002 -0.0429 0.057 Uiso 1 1 calc GR . . . .
H1BB H -0.1451 0.2767 -0.0321 0.057 Uiso 1 1 calc GR . . . .
H1BC H -0.4181 0.2522 0.0030 0.057 Uiso 1 1 calc GR . . . .
C1C C 0.5200(5) 0.20513(17) 0.24637(8) 0.0369(5) Uani 1 1 d . . . . .
H1CA H 0.7030 0.1722 0.2400 0.055 Uiso 1 1 calc GR . . . .
H1CB H 0.4125 0.1752 0.2732 0.055 Uiso 1 1 calc GR . . . .
H1CC H 0.5605 0.2667 0.2529 0.055 Uiso 1 1 calc GR . . . .
C2A C 0.3641(5) 0.13948(14) 0.10716(7) 0.0302(4) Uani 1 1 d . . . . .
C3A C 0.3371(5) 0.22709(14) 0.12356(7) 0.0296(4) Uani 1 1 d . . . . .
C4A C 0.1699(5) 0.29397(14) 0.09914(7) 0.0295(4) Uani 1 1 d . . . . .
C5A C 0.0238(5) 0.27432(15) 0.05961(7) 0.0310(5) Uani 1 1 d . . . . .
H5A H -0.0871 0.3197 0.0437 0.037 Uiso 1 1 calc R . . . .
C6A C 0.0457(5) 0.18666(15) 0.04426(7) 0.0310(5) Uani 1 1 d . . . . .
C7A C 0.2751(6) 0.03024(17) 0.04880(10) 0.0468(6) Uani 1 1 d . . . . .
H7A H 0.1834 0.0186 0.0218 0.056 Uiso 1 1 calc R . . . .
C8A C 0.4988(5) 0.24698(14) 0.16546(7) 0.0300(4) Uani 1 1 d . . . . .
H8A H 0.6976 0.2189 0.1624 0.036 Uiso 1 1 calc R . . . .
C9A C 0.1605(5) 0.39123(14) 0.11409(7) 0.0303(4) Uani 1 1 d . . . . .
H9A H -0.0422 0.4160 0.1126 0.036 Uiso 1 1 calc R . . . .
C10A C 0.2462(5) 0.38909(14) 0.16450(8) 0.0318(5) Uani 1 1 d . . . . .
H10A H 0.0967 0.3557 0.1850 0.038 Uiso 1 1 calc R . . . .
C11A C 0.3680(5) 0.45175(14) 0.08063(8) 0.0313(5) Uani 1 1 d . . . . .
H11C H 0.5336 0.4146 0.0688 0.038 Uiso 1 1 calc R . . . .
H11D H 0.2618 0.4764 0.0539 0.038 Uiso 1 1 calc R . . . .
C12A C 0.4820(5) 0.52913(14) 0.10510(8) 0.0322(5) Uani 1 1 d . . . . .
C13A C 0.6647(6) 0.59410(15) 0.07754(8) 0.0368(5) Uani 1 1 d . . . . .
C14A C 0.7247(6) 0.67093(17) 0.14868(9) 0.0417(6) Uani 1 1 d . . . . .
C15A C 0.5576(6) 0.61035(16) 0.17575(9) 0.0393(5) Uani 1 1 d . . . . .
C16A C 0.4366(5) 0.53721(15) 0.15209(8) 0.0330(5) Uani 1 1 d . . . . .
C17A C 0.4970(7) 0.6124(2) 0.22807(10) 0.0526(7) Uani 1 1 d . . . . .
H17D H 0.6105 0.5644 0.2438 0.079 Uiso 1 1 calc GR . . . .
H17E H 0.2901 0.6034 0.2362 0.079 Uiso 1 1 calc GR . . . .
H17F H 0.5515 0.6706 0.2377 0.079 Uiso 1 1 calc GR . . . .
C18A C 0.8778(7) 0.75292(19) 0.16233(11) 0.0527(7) Uani 1 1 d . . . . .
H18C H 1.0897 0.7446 0.1560 0.063 Uiso 1 1 calc R . . . .
H18D H 0.8392 0.7585 0.1959 0.063 Uiso 1 1 calc R . . . .
C19A C 0.7752(9) 0.8395(2) 0.13569(14) 0.0700(9) Uani 1 1 d . . . . .
H19D H 0.7885 0.8312 0.1025 0.105 Uiso 1 1 calc GR . . . .
H19E H 0.8980 0.8890 0.1416 0.105 Uiso 1 1 calc GR . . . .
H19F H 0.5736 0.8535 0.1459 0.105 Uiso 1 1 calc GR . . . .

loop_
_atom_site_aniso_label
_atom_site_aniso_U_11
_atom_site_aniso_U_22
_atom_site_aniso_U_33
_atom_site_aniso_U_23
_atom_site_aniso_U_13
_atom_site_aniso_U_12
O1 0.0709(13) 0.0236(8) 0.0497(10) -0.0084(7) 0.0179(9) 0.0018(8)
O2 0.0465(10) 0.0234(7) 0.0367(8) -0.0083(6) 0.0147(7) -0.0020(7)
O3 0.0496(10) 0.0305(8) 0.0233(7) -0.0018(6) 0.0010(6) -0.0143(7)
O4 0.0359(8) 0.0194(7) 0.0348(8) 0.0001(6) 0.0093(6) -0.0053(6)
O5 0.0272(7) 0.0188(6) 0.0278(7) -0.0038(5) 0.0058(5) -0.0053(5)
O6 0.0319(8) 0.0165(6) 0.0296(7) 0.0007(5) -0.0026(6) -0.0051(5)
O7 0.0448(9) 0.0253(7) 0.0293(8) -0.0019(6) -0.0043(6) -0.0048(6)
O8 0.0351(8) 0.0190(7) 0.0308(7) -0.0032(5) 0.0002(6) -0.0053(6)
C1 0.0327(11) 0.0191(9) 0.0296(10) -0.0029(8) 0.0005(8) -0.0018(8)
C1' 0.0351(12) 0.0263(10) 0.0315(11) -0.0010(8) 0.0072(9) -0.0083(8)
C2 0.0305(11) 0.0230(10) 0.0266(10) -0.0050(8) 0.0025(8) -0.0013(8)
C2" 0.082(2) 0.0484(15) 0.0263(11) -0.0021(10) 0.0099(12) -0.0283(14)
C3 0.0253(10) 0.0210(9) 0.0264(9) -0.0023(7) 0.0004(8) -0.0026(7)
C4 0.0227(9) 0.0185(9) 0.0266(9) -0.0010(7) -0.0010(7) -0.0017(7)
C5 0.0251(10) 0.0190(9) 0.0264(9) -0.0020(7) 0.0031(8) -0.0011(7)
C6 0.0271(10) 0.0203(9) 0.0266(10) 0.0018(7) 0.0003(8) -0.0037(7)
C7 0.0531(15) 0.0225(10) 0.0395(12) -0.0038(9) 0.0087(11) -0.0030(9)
C8 0.0304(11) 0.0210(9) 0.0269(10) -0.0058(7) 0.0052(8) -0.0055(8)
C9 0.0221(9) 0.0179(9) 0.0273(9) -0.0010(7) 0.0044(7) -0.0022(7)
C10 0.0269(10) 0.0152(9) 0.0299(10) -0.0025(7) 0.0018(8) -0.0035(7)
C11 0.0272(10) 0.0177(9) 0.0260(9) -0.0010(7) 0.0046(8) -0.0036(7)
C12 0.0247(10) 0.0184(9) 0.0258(9) -0.0034(7) 0.0050(7) -0.0016(7)
C13 0.0291(10) 0.0186(9) 0.0294(10) -0.0045(8) 0.0046(8) -0.0020(7)
C14 0.0295(11) 0.0190(9) 0.0295(10) -0.0022(7) 0.0071(8) -0.0030(7)
C15 0.0273(10) 0.0167(9) 0.0310(10) -0.0015(7) 0.0055(8) -0.0023(7)
C16 0.0237(10) 0.0186(9) 0.0277(10) -0.0039(7) 0.0041(7) -0.0025(7)
C17 0.0423(13) 0.0194(9) 0.0349(11) 0.0003(8) 0.0007(9) -0.0041(8)
C18 0.0345(12) 0.0200(9) 0.0369(11) -0.0062(8) 0.0055(9) -0.0077(8)
C19 0.0455(14) 0.0233(10) 0.0424(12) -0.0092(9) 0.0103(10) -0.0088(9)
O1A 0.0655(13) 0.0366(10) 0.0703(13) -0.0151(9) -0.0189(10) 0.0089(9)
O2A 0.0404(9) 0.0284(8) 0.0394(9) 0.0000(6) 0.0005(7) -0.0006(7)
O3A 0.0322(8) 0.0321(8) 0.0279(7) 0.0044(6) 0.0038(6) -0.0072(6)
O4A 0.0398(9) 0.0357(8) 0.0387(9) -0.0084(7) -0.0026(7) -0.0010(7)
O5A 0.0329(8) 0.0269(7) 0.0318(8) 0.0009(6) 0.0032(6) -0.0058(6)
O6A 0.0449(10) 0.0314(8) 0.0331(8) -0.0051(6) 0.0079(7) -0.0040(7)
O7A 0.0590(12) 0.0410(9) 0.0370(9) 0.0038(7) 0.0062(8) -0.0116(8)
O8A 0.0515(11) 0.0352(9) 0.0442(9) -0.0003(7) -0.0016(8) -0.0106(7)
C1A 0.0313(11) 0.0286(11) 0.0373(11) -0.0030(9) 0.0079(9) -0.0033(8)
C1B 0.0392(13) 0.0368(12) 0.0381(12) 0.0015(9) -0.0017(10) -0.0060(10)
C1C 0.0380(13) 0.0395(12) 0.0321(11) 0.0044(9) -0.0006(9) -0.0065(10)
C2A 0.0297(11) 0.0260(10) 0.0330(11) 0.0018(8) 0.0075(8) -0.0027(8)
C3A 0.0287(11) 0.0290(10) 0.0295(10) 0.0007(8) 0.0087(8) -0.0059(8)
C4A 0.0285(11) 0.0275(10) 0.0308(10) 0.0009(8) 0.0091(8) -0.0048(8)
C5A 0.0318(11) 0.0295(11) 0.0302(10) 0.0006(8) 0.0059(8) -0.0018(8)
C6A 0.0281(11) 0.0325(11) 0.0315(11) -0.0028(8) 0.0063(8) -0.0058(8)
C7A 0.0492(15) 0.0356(13) 0.0576(16) -0.0120(11) -0.0113(12) 0.0050(11)
C8A 0.0323(11) 0.0256(10) 0.0301(10) 0.0030(8) 0.0074(8) -0.0049(8)
C9A 0.0309(11) 0.0272(10) 0.0318(11) -0.0014(8) 0.0036(8) -0.0006(8)
C10A 0.0343(12) 0.0266(10) 0.0335(11) -0.0022(8) 0.0060(9) -0.0035(8)
C11A 0.0344(12) 0.0270(10) 0.0316(11) -0.0007(8) 0.0032(9) -0.0022(8)
C12A 0.0338(12) 0.0265(10) 0.0356(11) -0.0013(8) 0.0005(9) 0.0011(8)
C13A 0.0419(13) 0.0275(11) 0.0407(13) -0.0017(9) -0.0009(10) -0.0019(9)
C14A 0.0458(14) 0.0337(12) 0.0467(14) -0.0062(10) -0.0069(11) -0.0008(10)
C15A 0.0422(14) 0.0338(12) 0.0422(13) -0.0088(10) 0.0006(10) 0.0009(10)
C16A 0.0329(12) 0.0273(10) 0.0379(12) -0.0034(9) 0.0033(9) 0.0021(8)
C17A 0.0653(19) 0.0489(15) 0.0448(15) -0.0158(12) 0.0041(13) -0.0058(13)
C18A 0.0552(17) 0.0423(14) 0.0626(17) -0.0063(12) -0.0131(14) -0.0068(12)
C19A 0.078(2) 0.0432(16) 0.093(3) -0.0143(16) -0.024(2) -0.0032(15)

loop_
_atom_type_symbol
_atom_type_description
_atom_type_scat_dispersion_real
_atom_type_scat_dispersion_imag
_atom_type_scat_source
C C 0.0181 0.0091 'International Tables Vol C Tables 4.2.6.8 and 6.1.1.4'
H H 0.0000 0.0000 'International Tables Vol C Tables 4.2.6.8 and 6.1.1.4'
O O 0.0492 0.0322 'International Tables Vol C Tables 4.2.6.8 and 6.1.1.4'

loop_
_geom_angle_atom_site_label_1
_geom_angle_atom_site_label_2
_geom_angle_atom_site_label_3
_geom_angle
_geom_angle_site_symmetry_1
_geom_angle_site_symmetry_3
_geom_angle_publ_flag
C2 O2 H2 109.5 . . ?
C8 O3 C2" 112.34(18) . . ?
C6 O4 C1' 117.20(15) . . ?
C10 O5 C8 109.98(14) . . ?
C16 O6 C10 116.56(15) . . ?
C14 O8 C13 123.14(16) . . ?
C2 C1 C6 118.63(17) . . ?
C2 C1 C7 120.06(19) . . ?
C6 C1 C7 121.27(19) . . ?
O4 C1' H1'A 109.5 . . ?
O4 C1' H1'B 109.5 . . ?
O4 C1' H1'C 109.5 . . ?
H1'A C1' H1'B 109.5 . . ?
H1'A C1' H1'C 109.5 . . ?
H1'B C1' H1'C 109.5 . . ?
O2 C2 C1 121.06(18) . . ?
O2 C2 C3 117.95(18) . . ?
C3 C2 C1 120.98(18) . . ?
O3 C2" H2"A 109.5 . . ?
O3 C2" H2"B 109.5 . . ?
O3 C2" H2"C 109.5 . . ?
H2"A C2" H2"B 109.5 . . ?
H2"A C2" H2"C 109.5 . . ?
H2"B C2" H2"C 109.5 . . ?
C2 C3 C8 118.94(17) . . ?
C4 C3 C2 118.75(18) . . ?
C4 C3 C8 122.31(17) . . ?
C3 C4 C5 121.39(17) . . ?
C3 C4 C9 119.10(17) . . ?
C5 C4 C9 119.41(17) . . ?
C4 C5 H5 120.2 . . ?
C6 C5 C4 119.52(18) . . ?
C6 C5 H5 120.2 . . ?
O4 C6 C1 115.47(17) . . ?
O4 C6 C5 123.83(18) . . ?
C5 C6 C1 120.69(18) . . ?
O1 C7 C1 124.7(2) . . ?
O1 C7 H7 117.7 . . ?
C1 C7 H7 117.7 . . ?
O3 C8 O5 111.28(16) . . ?
O3 C8 C3 107.86(16) . . ?
O3 C8 H8 109.0 . . ?
O5 C8 C3 110.75(15) . . ?
O5 C8 H8 109.0 . . ?
C3 C8 H8 109.0 . . ?
C4 C9 H9 108.7 . . ?
C4 C9 C11 111.34(15) . . ?
C10 C9 C4 107.95(15) . . ?
C10 C9 H9 108.7 . . ?
C10 C9 C11 111.43(16) . . ?
C11 C9 H9 108.7 . . ?
O5 C10 C9 109.32(15) . . ?
O5 C10 H10 109.0 . . ?
O6 C10 O5 106.74(14) . . ?
O6 C10 C9 113.66(15) . . ?
O6 C10 H10 109.0 . . ?
C9 C10 H10 109.0 . . ?
C9 C11 H11A 109.3 . . ?
C9 C11 H11B 109.3 . . ?
H11A C11 H11B 108.0 . . ?
C12 C11 C9 111.42(16) . . ?
C12 C11 H11A 109.3 . . ?
C12 C11 H11B 109.3 . . ?
C13 C12 C11 118.30(17) . . ?
C16 C12 C11 122.95(18) . . ?
C16 C12 C13 118.70(17) . . ?
O7 C13 O8 116.32(18) . . ?
O7 C13 C12 126.83(18) . . ?
O8 C13 C12 116.84(17) . . ?
O8 C14 C18 110.04(17) . . ?
C15 C14 O8 121.47(17) . . ?
C15 C14 C18 128.46(19) . . ?
C14 C15 C16 116.49(18) . . ?
C14 C15 C17 124.60(17) . . ?
C16 C15 C17 118.91(18) . . ?
O6 C16 C12 122.73(17) . . ?
O6 C16 C15 114.15(17) . . ?
C12 C16 C15 123.11(18) . . ?
C15 C17 H17A 109.5 . . ?
C15 C17 H17B 109.5 . . ?
C15 C17 H17C 109.5 . . ?
H17A C17 H17B 109.5 . . ?
H17A C17 H17C 109.5 . . ?
H17B C17 H17C 109.5 . . ?
C14 C18 H18A 108.9 . . ?
C14 C18 H18B 108.9 . . ?
C14 C18 C19 113.43(17) . . ?
H18A C18 H18B 107.7 . . ?
C19 C18 H18A 108.9 . . ?
C19 C18 H18B 108.9 . . ?
C18 C19 H19A 109.5 . . ?
C18 C19 H19B 109.5 . . ?
C18 C19 H19C 109.5 . . ?
H19A C19 H19B 109.5 . . ?
H19A C19 H19C 109.5 . . ?
H19B C19 H19C 109.5 . . ?
C2A O2A H2A 109.5 . . ?
C8A O3A C1C 112.19(16) . . ?
C6A O4A C1B 117.54(17) . . ?
C8A O5A C10A 110.54(16) . . ?
C16A O6A C10A 116.01(16) . . ?
C14A O8A C13A 123.32(19) . . ?
C2A C1A C6A 118.60(19) . . ?
C2A C1A C7A 119.9(2) . . ?
C6A C1A C7A 121.3(2) . . ?
O4A C1B H1BA 109.5 . . ?
O4A C1B H1BB 109.5 . . ?
O4A C1B H1BC 109.5 . . ?
H1BA C1B H1BB 109.5 . . ?
H1BA C1B H1BC 109.5 . . ?
H1BB C1B H1BC 109.5 . . ?
O3A C1C H1CA 109.5 . . ?
O3A C1C H1CB 109.5 . . ?
O3A C1C H1CC 109.5 . . ?
H1CA C1C H1CB 109.5 . . ?
H1CA C1C H1CC 109.5 . . ?
H1CB C1C H1CC 109.5 . . ?
O2A C2A C1A 120.99(19) . . ?
O2A C2A C3A 117.8(2) . . ?
C3A C2A C1A 121.2(2) . . ?
C2A C3A C8A 119.00(19) . . ?
C4A C3A C2A 118.8(2) . . ?
C4A C3A C8A 122.18(19) . . ?
C3A C4A C5A 121.3(2) . . ?
C3A C4A C9A 119.20(19) . . ?
C5A C4A C9A 119.40(19) . . ?
C4A C5A H5A 120.2 . . ?
C6A C5A C4A 119.6(2) . . ?
C6A C5A H5A 120.2 . . ?
O4A C6A C1A 115.30(19) . . ?
O4A C6A C5A 124.2(2) . . ?
C5A C6A C1A 120.5(2) . . ?
O1A C7A C1A 123.9(2) . . ?
O1A C7A H7A 118.0 . . ?
C1A C7A H7A 118.0 . . ?
O3A C8A O5A 110.49(16) . . ?
O3A C8A C3A 108.88(17) . . ?
O3A C8A H8A 108.5 . . ?
O5A C8A C3A 111.75(17) . . ?
O5A C8A H8A 108.5 . . ?
C3A C8A H8A 108.5 . . ?
C4A C9A H9A 108.8 . . ?
C4A C9A C11A 110.27(17) . . ?
C10A C9A C4A 108.68(17) . . ?
C10A C9A H9A 108.8 . . ?
C10A C9A C11A 111.49(18) . . ?
C11A C9A H9A 108.8 . . ?
O5A C10A C9A 109.74(17) . . ?
O5A C10A H10A 108.9 . . ?
O6A C10A O5A 105.94(17) . . ?
O6A C10A C9A 114.43(17) . . ?
O6A C10A H10A 108.9 . . ?
C9A C10A H10A 108.9 . . ?
C9A C11A H11C 109.3 . . ?
C9A C11A H11D 109.3 . . ?
H11C C11A H11D 108.0 . . ?
C12A C11A C9A 111.48(18) . . ?
C12A C11A H11C 109.3 . . ?
C12A C11A H11D 109.3 . . ?
C13A C12A C11A 117.64(19) . . ?
C16A C12A C11A 123.5(2) . . ?
C16A C12A C13A 118.7(2) . . ?
O7A C13A O8A 116.7(2) . . ?
O7A C13A C12A 126.4(2) . . ?
O8A C13A C12A 117.0(2) . . ?
O8A C14A C18A 109.4(2) . . ?
C15A C14A O8A 121.3(2) . . ?
C15A C14A C18A 129.3(2) . . ?
C14A C15A C16A 116.6(2) . . ?
C14A C15A C17A 124.5(2) . . ?
C16A C15A C17A 118.9(2) . . ?
O6A C16A C15A 114.1(2) . . ?
C12A C16A O6A 122.7(2) . . ?
C12A C16A C15A 123.1(2) . . ?
C15A C17A H17D 109.5 . . ?
C15A C17A H17E 109.5 . . ?
C15A C17A H17F 109.5 . . ?
H17D C17A H17E 109.5 . . ?
H17D C17A H17F 109.5 . . ?
H17E C17A H17F 109.5 . . ?
C14A C18A H18C 109.3 . . ?
C14A C18A H18D 109.3 . . ?
C14A C18A C19A 111.7(2) . . ?
H18C C18A H18D 107.9 . . ?
C19A C18A H18C 109.3 . . ?
C19A C18A H18D 109.3 . . ?
C18A C19A H19D 109.5 . . ?
C18A C19A H19E 109.5 . . ?
C18A C19A H19F 109.5 . . ?
H19D C19A H19E 109.5 . . ?
H19D C19A H19F 109.5 . . ?
H19E C19A H19F 109.5 . . ?

loop_
_geom_bond_atom_site_label_1
_geom_bond_atom_site_label_2
_geom_bond_distance
_geom_bond_site_symmetry_2
_geom_bond_publ_flag
O1 C7 1.228(3) . ?
O2 H2 0.8200 . ?
O2 C2 1.344(2) . ?
O3 C2" 1.436(3) . ?
O3 C8 1.395(3) . ?
O4 C1' 1.434(2) . ?
O4 C6 1.362(2) . ?
O5 C8 1.434(2) . ?
O5 C10 1.425(2) . ?
O6 C10 1.424(2) . ?
O6 C16 1.359(2) . ?
O7 C13 1.211(3) . ?
O8 C13 1.396(2) . ?
O8 C14 1.375(2) . ?
C1 C2 1.411(3) . ?
C1 C6 1.413(3) . ?
C1 C7 1.445(3) . ?
C1' H1'A 0.9600 . ?
C1' H1'B 0.9600 . ?
C1' H1'C 0.9600 . ?
C2 C3 1.398(3) . ?
C2" H2"A 0.9600 . ?
C2" H2"B 0.9600 . ?
C2" H2"C 0.9600 . ?
C3 C4 1.394(3) . ?
C3 C8 1.510(3) . ?
C4 C5 1.400(3) . ?
C4 C9 1.517(2) . ?
C5 H5 0.9300 . ?
C5 C6 1.384(3) . ?
C7 H7 0.9300 . ?
C8 H8 0.9800 . ?
C9 H9 0.9800 . ?
C9 C10 1.511(3) . ?
C9 C11 1.534(3) . ?
C10 H10 0.9800 . ?
C11 H11A 0.9700 . ?
C11 H11B 0.9700 . ?
C11 C12 1.503(2) . ?
C12 C13 1.427(3) . ?
C12 C16 1.364(3) . ?
C14 C15 1.347(3) . ?
C14 C18 1.500(3) . ?
C15 C16 1.446(3) . ?
C15 C17 1.507(3) . ?
C17 H17A 0.9600 . ?
C17 H17B 0.9600 . ?
C17 H17C 0.9600 . ?
C18 H18A 0.9700 . ?
C18 H18B 0.9700 . ?
C18 C19 1.533(3) . ?
C19 H19A 0.9600 . ?
C19 H19B 0.9600 . ?
C19 H19C 0.9600 . ?
O1A C7A 1.229(3) . ?
O2A H2A 0.8200 . ?
O2A C2A 1.346(3) . ?
O3A C1C 1.422(3) . ?
O3A C8A 1.407(2) . ?
O4A C1B 1.439(3) . ?
O4A C6A 1.357(3) . ?
O5A C8A 1.424(2) . ?
O5A C10A 1.429(3) . ?
O6A C10A 1.416(3) . ?
O6A C16A 1.356(3) . ?
O7A C13A 1.214(3) . ?
O8A C13A 1.386(3) . ?
O8A C14A 1.376(3) . ?
C1A C2A 1.406(3) . ?
C1A C6A 1.416(3) . ?
C1A C7A 1.435(3) . ?
C1B H1BA 0.9600 . ?
C1B H1BB 0.9600 . ?
C1B H1BC 0.9600 . ?
C1C H1CA 0.9600 . ?
C1C H1CB 0.9600 . ?
C1C H1CC 0.9600 . ?
C2A C3A 1.399(3) . ?
C3A C4A 1.393(3) . ?
C3A C8A 1.497(3) . ?
C4A C5A 1.400(3) . ?
C4A C9A 1.517(3) . ?
C5A H5A 0.9300 . ?
C5A C6A 1.387(3) . ?
C7A H7A 0.9300 . ?
C8A H8A 0.9800 . ?
C9A H9A 0.9800 . ?
C9A C10A 1.513(3) . ?
C9A C11A 1.540(3) . ?
C10A H10A 0.9800 . ?
C11A H11C 0.9700 . ?
C11A H11D 0.9700 . ?
C11A C12A 1.500(3) . ?
C12A C13A 1.431(3) . ?
C12A C16A 1.355(3) . ?
C14A C15A 1.344(4) . ?
C14A C18A 1.496(4) . ?
C15A C16A 1.451(3) . ?
C15A C17A 1.500(4) . ?
C17A H17D 0.9600 . ?
C17A H17E 0.9600 . ?
C17A H17F 0.9600 . ?
C18A H18C 0.9700 . ?
C18A H18D 0.9700 . ?
C18A C19A 1.505(4) . ?
C19A H19D 0.9600 . ?
C19A H19E 0.9600 . ?
C19A H19F 0.9600 . ?

loop_
_geom_hbond_atom_site_label_D
_geom_hbond_atom_site_label_H
_geom_hbond_atom_site_label_A
_geom_hbond_distance_DH
_geom_hbond_distance_HA
_geom_hbond_distance_DA
_geom_hbond_angle_DHA
_geom_hbond_site_symmetry_A
O2 H2 O1 0.82 1.88 2.603(2) 145.7 .
O2A H2A O1A 0.82 1.84 2.569(2) 147.1 .

loop_
_geom_torsion_atom_site_label_1
_geom_torsion_atom_site_label_2
_geom_torsion_atom_site_label_3
_geom_torsion_atom_site_label_4
_geom_torsion
_geom_torsion_site_symmetry_1
_geom_torsion_site_symmetry_2
_geom_torsion_site_symmetry_3
_geom_torsion_site_symmetry_4
_geom_torsion_publ_flag
O2 C2 C3 C4 -178.25(18) . . . . ?
O2 C2 C3 C8 1.0(3) . . . . ?
O8 C14 C15 C16 -0.2(3) . . . . ?
O8 C14 C15 C17 179.52(18) . . . . ?
O8 C14 C18 C19 -58.9(2) . . . . ?
C1 C2 C3 C4 1.2(3) . . . . ?
C1 C2 C3 C8 -179.48(19) . . . . ?
C1' O4 C6 C1 -177.69(18) . . . . ?
C1' O4 C6 C5 3.4(3) . . . . ?
C2 C1 C6 O4 179.59(18) . . . . ?
C2 C1 C6 C5 -1.5(3) . . . . ?
C2 C1 C7 O1 1.0(4) . . . . ?
C2 C3 C4 C5 -1.3(3) . . . . ?
C2 C3 C4 C9 175.18(18) . . . . ?
C2 C3 C8 O3 75.2(2) . . . . ?
C2 C3 C8 O5 -162.76(18) . . . . ?
C2" O3 C8 O5 70.9(2) . . . . ?
C2" O3 C8 C3 -167.46(19) . . . . ?
C3 C4 C5 C6 0.0(3) . . . . ?
C3 C4 C9 C10 23.1(2) . . . . ?
C3 C4 C9 C11 -99.5(2) . . . . ?
C4 C3 C8 O3 -105.5(2) . . . . ?
C4 C3 C8 O5 16.5(3) . . . . ?
C4 C5 C6 O4 -179.76(18) . . . . ?
C4 C5 C6 C1 1.4(3) . . . . ?
C4 C9 C10 O5 -57.2(2) . . . . ?
C4 C9 C10 O6 -176.32(15) . . . . ?
C4 C9 C11 C12 154.19(16) . . . . ?
C5 C4 C9 C10 -160.26(18) . . . . ?
C5 C4 C9 C11 77.1(2) . . . . ?
C6 C1 C2 O2 179.62(19) . . . . ?
C6 C1 C2 C3 0.1(3) . . . . ?
C6 C1 C7 O1 -177.0(2) . . . . ?
C7 C1 C2 O2 1.6(3) . . . . ?
C7 C1 C2 C3 -177.8(2) . . . . ?
C7 C1 C6 O4 -2.4(3) . . . . ?
C7 C1 C6 C5 176.5(2) . . . . ?
C8 O5 C10 O6 -162.25(14) . . . . ?
C8 O5 C10 C9 74.41(19) . . . . ?
C8 C3 C4 C5 179.40(18) . . . . ?
C8 C3 C4 C9 -4.1(3) . . . . ?
C9 C4 C5 C6 -176.49(18) . . . . ?
C9 C11 C12 C13 175.36(17) . . . . ?
C9 C11 C12 C16 -7.1(3) . . . . ?
C10 O5 C8 O3 69.51(19) . . . . ?
C10 O5 C8 C3 -50.5(2) . . . . ?
C10 O6 C16 C12 -16.4(3) . . . . ?
C10 O6 C16 C15 164.22(16) . . . . ?
C10 C9 C11 C12 33.6(2) . . . . ?
C11 C9 C10 O5 65.38(19) . . . . ?
C11 C9 C10 O6 -53.8(2) . . . . ?
C11 C12 C13 O7 2.3(3) . . . . ?
C11 C12 C13 O8 -178.93(16) . . . . ?
C11 C12 C16 O6 -3.0(3) . . . . ?
C11 C12 C16 C15 176.36(18) . . . . ?
C13 O8 C14 C15 -2.2(3) . . . . ?
C13 O8 C14 C18 179.50(17) . . . . ?
C13 C12 C16 O6 174.57(17) . . . . ?
C13 C12 C16 C15 -6.1(3) . . . . ?
C14 O8 C13 O7 179.53(18) . . . . ?
C14 O8 C13 C12 0.6(3) . . . . ?
C14 C15 C16 O6 -176.10(17) . . . . ?
C14 C15 C16 C12 4.5(3) . . . . ?
C15 C14 C18 C19 123.0(2) . . . . ?
C16 O6 C10 O5 -75.47(19) . . . . ?
C16 O6 C10 C9 45.1(2) . . . . ?
C16 C12 C13 O7 -175.4(2) . . . . ?
C16 C12 C13 O8 3.4(3) . . . . ?
C17 C15 C16 O6 4.1(3) . . . . ?
C17 C15 C16 C12 -175.28(19) . . . . ?
C18 C14 C15 C16 177.70(19) . . . . ?
C18 C14 C15 C17 -2.5(3) . . . . ?
O2A C2A C3A C4A 177.78(18) . . . . ?
O2A C2A C3A C8A 0.3(3) . . . . ?
O8A C14A C15A C16A 0.3(4) . . . . ?
O8A C14A C15A C17A 178.6(2) . . . . ?
O8A C14A C18A C19A 58.2(3) . . . . ?
C1A C2A C3A C4A -1.1(3) . . . . ?
C1A C2A C3A C8A -178.49(18) . . . . ?
C1B O4A C6A C1A -178.98(18) . . . . ?
C1B O4A C6A C5A -0.2(3) . . . . ?
C1C O3A C8A O5A -70.0(2) . . . . ?
C1C O3A C8A C3A 166.96(18) . . . . ?
C2A C1A C6A O4A -178.45(18) . . . . ?
C2A C1A C6A C5A 2.7(3) . . . . ?
C2A C1A C7A O1A 2.1(4) . . . . ?
C2A C3A C4A C5A 1.7(3) . . . . ?
C2A C3A C4A C9A -174.83(18) . . . . ?
C2A C3A C8A O3A -76.2(2) . . . . ?
C2A C3A C8A O5A 161.51(18) . . . . ?
C3A C4A C5A C6A -0.1(3) . . . . ?
C3A C4A C9A C10A -21.0(3) . . . . ?
C3A C4A C9A C11A 101.5(2) . . . . ?
C4A C3A C8A O3A 106.5(2) . . . . ?
C4A C3A C8A O5A -15.8(3) . . . . ?
C4A C5A C6A O4A 179.15(19) . . . . ?
C4A C5A C6A C1A -2.1(3) . . . . ?
C4A C9A C10A O5A 54.6(2) . . . . ?
C4A C9A C10A O6A 173.49(17) . . . . ?
C4A C9A C11A C12A -151.87(19) . . . . ?
C5A C4A C9A C10A 162.39(18) . . . . ?
C5A C4A C9A C11A -75.1(2) . . . . ?
C6A C1A C2A O2A -179.90(19) . . . . ?
C6A C1A C2A C3A -1.1(3) . . . . ?
C6A C1A C7A O1A 177.5(3) . . . . ?
C7A C1A C2A O2A -4.4(3) . . . . ?
C7A C1A C2A C3A 174.4(2) . . . . ?
C7A C1A C6A O4A 6.1(3) . . . . ?
C7A C1A C6A C5A -172.8(2) . . . . ?
C8A O5A C10A O6A 163.76(15) . . . . ?
C8A O5A C10A C9A -72.2(2) . . . . ?
C8A C3A C4A C5A 179.04(18) . . . . ?
C8A C3A C4A C9A 2.5(3) . . . . ?
C9A C4A C5A C6A 176.39(18) . . . . ?
C9A C11A C12A C13A -176.59(19) . . . . ?
C9A C11A C12A C16A 7.7(3) . . . . ?
C10A O5A C8A O3A -71.6(2) . . . . ?
C10A O5A C8A C3A 49.8(2) . . . . ?
C10A O6A C16A C12A 21.0(3) . . . . ?
C10A O6A C16A C15A -158.0(2) . . . . ?
C10A C9A C11A C12A -31.0(2) . . . . ?
C11A C9A C10A O5A -67.2(2) . . . . ?
C11A C9A C10A O6A 51.7(2) . . . . ?
C11A C12A C13A O7A 1.0(4) . . . . ?
C11A C12A C13A O8A -178.1(2) . . . . ?
C11A C12A C16A O6A -1.4(4) . . . . ?
C11A C12A C16A C15A 177.5(2) . . . . ?
C13A O8A C14A C15A -0.8(4) . . . . ?
C13A O8A C14A C18A 179.6(2) . . . . ?
C13A C12A C16A O6A -177.1(2) . . . . ?
C13A C12A C16A C15A 1.9(3) . . . . ?
C14A O8A C13A O7A -177.5(2) . . . . ?
C14A O8A C13A C12A 1.7(3) . . . . ?
C14A C15A C16A O6A 178.1(2) . . . . ?
C14A C15A C16A C12A -0.9(4) . . . . ?
C15A C14A C18A C19A -121.4(3) . . . . ?
C16A O6A C10A O5A 74.4(2) . . . . ?
C16A O6A C10A C9A -46.7(3) . . . . ?
C16A C12A C13A O7A 176.9(2) . . . . ?
C16A C12A C13A O8A -2.2(3) . . . . ?
C17A C15A C16A O6A -0.3(3) . . . . ?
C17A C15A C16A C12A -179.3(2) . . . . ?
C18A C14A C15A C16A 179.8(3) . . . . ?
C18A C14A C15A C17A -1.9(5) . . . . ?
